data_7236879
loop_
_publ_author_name
'Di Marcantonio, M.'
'Namanga, J. E.'
'Smetana, V.'
'Gerlitzki, N.'
'Vollkommer, F.'
'Mudring, A.-V.'
'Bacher, G.'
'Nannen, E.'

_publ_section_title
;
 Green-yellow emitting hybrid light emitting electrochemical cell
;
_journal_issue 46
_journal_name_full 'Journal of Materials Chemistry C'
_journal_page_first 12062
_journal_paper_doi 10.1039/C7TC02976D
_journal_volume 5
_journal_year 2017
_chemical_formula_sum 'C38 F8 Ir N4 P'
_chemical_formula_weight 887.59
_space_group_crystal_system triclinic
_space_group_IT_number 2
_space_group_name_Hall '-P 1'
_space_group_name_H-M_alt 'P -1'
_audit_creation_method SHELXL-2017/1
_audit_update_record
;
2017-09-22 deposited with the CCDC.
2017-11-15 downloaded from the CCDC.
;
_cell_angle_alpha 109.173(6)
_cell_angle_beta 103.075(6)
_cell_angle_gamma 94.939(7)
_cell_formula_units_Z 2
_cell_length_a 9.5928(10)
_cell_length_b 13.4434(13)
_cell_length_c 14.3298(14)
_cell_measurement_reflns_used 20717
_cell_measurement_temperature 293(2)
_cell_measurement_theta_max 24.822
_cell_measurement_theta_min 2.213
_cell_volume 1674.2(3)
_computing_structure_refinement 'SHELXL-2017/1 (Sheldrick, 2017)'
_diffrn_ambient_temperature 293(2)
_diffrn_measured_fraction_theta_full 0.991
_diffrn_measured_fraction_theta_max 0.991
_diffrn_measurement_device_type 'Bruker, Venture'
_diffrn_radiation_type MoK\a
_diffrn_radiation_wavelength 0.71073
_diffrn_reflns_av_R_equivalents 0.0852
_diffrn_reflns_av_unetI/netI 0.0790
_diffrn_reflns_Laue_measured_fraction_full 0.991
_diffrn_reflns_Laue_measured_fraction_max 0.991
_diffrn_reflns_limit_h_max 11
_diffrn_reflns_limit_h_min -11
_diffrn_reflns_limit_k_max 15
_diffrn_reflns_limit_k_min -15
_diffrn_reflns_limit_l_max 16
_diffrn_reflns_limit_l_min -16
_diffrn_reflns_number 20717
_diffrn_reflns_point_group_measured_fraction_full 0.991
_diffrn_reflns_point_group_measured_fraction_max 0.991
_diffrn_reflns_theta_full 24.822
_diffrn_reflns_theta_max 24.822
_diffrn_reflns_theta_min 2.213
_exptl_absorpt_coefficient_mu 4.114
_exptl_absorpt_correction_T_max 0.9
_exptl_absorpt_correction_T_min 0.8
_exptl_absorpt_correction_type empirical
_exptl_absorpt_process_details 'Blessing, 1995'
_exptl_crystal_density_diffrn 1.761
_exptl_crystal_description 'irregular fragment'
_exptl_crystal_F_000 840
_exptl_crystal_size_max 0.1
_exptl_crystal_size_mid 0.1
_exptl_crystal_size_min 0.1
_refine_diff_density_max 10.476
_refine_diff_density_min -2.208
_refine_diff_density_rms 0.496
_refine_ls_extinction_method none
_refine_ls_goodness_of_fit_ref 1.466
_refine_ls_hydrogen_treatment undef
_refine_ls_matrix_type full
_refine_ls_number_parameters 255
_refine_ls_number_reflns 5723
_refine_ls_number_restraints 17
_refine_ls_restrained_S_all 1.468
_refine_ls_R_factor_all 0.1434
_refine_ls_R_factor_gt 0.1244
_refine_ls_shift/su_max 0.048
_refine_ls_shift/su_mean 0.000
_refine_ls_structure_factor_coef Fsqd
_refine_ls_weighting_details 'w=1/[\s^2^(Fo^2^)+(0.2000P)^2^] where P=(Fo^2^+2Fc^2^)/3'
_refine_ls_weighting_scheme calc
_refine_ls_wR_factor_gt 0.3307
_refine_ls_wR_factor_ref 0.3447
_reflns_Friedel_coverage 0.000
_reflns_number_gt 4749
_reflns_number_total 5723
_reflns_threshold_expression 'I > 2\s(I)'
_cod_data_source_file c7tc02976d2.cif
_cod_data_source_block '[Ir(4Fppy)2(pbpy)][PF6]'
_cod_database_code 7236879
_shelx_shelxl_version_number 2017/1
_shelx_space_group_comment
;
The symmetry employed for this shelxl refinement is uniquely defined
by the following loop, which should always be used as a source of
symmetry information in preference to the above space-group names.
They are only intended as comments.
;

loop_
_space_group_symop_operation_xyz
'x, y, z'
'-x, -y, -z'

loop_
_atom_site_label
_atom_site_type_symbol
_atom_site_fract_x
_atom_site_fract_y
_atom_site_fract_z
_atom_site_U_iso_or_equiv
_atom_site_adp_type
_atom_site_occupancy
_atom_site_site_symmetry_order
_atom_site_calc_flag
_atom_site_refinement_flags_posn
Ir01 Ir 0.43372(8) 0.71831(5) 0.71855(5) 0.0226(4) Uani 1 1 d .
N1 N 0.580(4) 0.615(2) 0.749(2) 0.089(5) Uani 1 1 d D
C1 C 0.381(5) 0.735(3) 0.924(2) 0.097(5) Uani 1 1 d D
F1 F 0.046(9) 0.316(4) 0.865(3) 0.44(6) Uani 1 1 d .
P002 P -0.0292(9) 0.2315(7) 0.7742(8) 0.067(2) Uani 1 1 d .
C2 C 0.271(5) 0.582(3) 0.793(2) 0.097(5) Uani 1 1 d D
C4 C 0.783(5) 0.497(3) 0.827(3) 0.089(5) Uani 1 1 d .
F4 F 0.141(4) 0.401(3) 0.377(3) 0.170(12) Uiso 1 1 d .
C12 C 0.177(3) 0.815(3) 0.743(2) 0.076(4) Uani 1 1 d D
F00F F 0.028(4) 0.1388(17) 0.811(3) 0.148(12) Uani 1 1 d .
F00E F 0.097(5) 0.233(3) 0.731(4) 0.21(2) Uani 1 1 d .
C9 C 0.288(4) 0.810(3) 0.690(2) 0.076(4) Uani 1 1 d D
N003 N 0.618(3) 0.836(2) 0.8334(19) 0.067(3) Uani 1 1 d .
F3 F -0.078(4) 0.876(3) 0.756(3) 0.153(11) Uiso 1 1 d .
C3 C 0.639(4) 0.940(2) 0.869(2) 0.067(3) Uani 1 1 d .
C7 C 0.128(3) 0.428(3) 0.609(3) 0.079(4) Uani 1 1 d .
C6 C 0.202(5) 0.551(3) 0.857(3) 0.097(5) Uani 1 1 d .
C5 C 0.052(4) 0.901(3) 0.626(2) 0.076(4) Uani 1 1 d D
C8 C 0.257(5) 0.604(3) 0.960(3) 0.097(5) Uani 1 1 d .
N00N N 0.333(4) 0.674(2) 0.817(2) 0.097(5) Uani 1 1 d D
N00P N 0.497(4) 0.757(2) 0.608(2) 0.088(5) Uani 1 1 d .
C00W C 0.776(4) 1.009(2) 0.959(2) 0.067(3) Uani 1 1 d .
C00X C 0.259(3) 0.531(3) 0.525(2) 0.079(4) Uani 1 1 d D
C01G C 0.704(4) 0.669(3) 0.830(3) 0.089(5) Uani 1 1 d D
C1J C 0.257(4) 0.822(3) 0.608(2) 0.076(4) Uani 1 1 d D
C01K C 0.155(4) 0.461(3) 0.463(3) 0.079(4) Uani 1 1 d .
C1K C 0.155(3) 0.879(3) 0.571(2) 0.076(4) Uani 1 1 d D
C01M C 0.388(5) 0.810(3) 0.563(3) 0.088(5) Uani 1 1 d D
C01O C 0.626(4) 0.763(3) 0.484(3) 0.088(5) Uani 1 1 d D
C01P C 0.089(4) 0.393(3) 0.513(3) 0.079(4) Uani 1 1 d .
F1Q F -0.152(8) 0.223(4) 0.814(6) 0.40(5) Uani 1 1 d .
C01T C 0.403(4) 0.844(3) 0.485(3) 0.095(12) Uani 1 1 d D
C1R C 0.831(4) 0.9506(19) 1.006(2) 0.067(3) Uani 1 1 d D
F1T F -0.100(5) 0.145(4) 0.675(3) 0.24(3) Uani 1 1 d .
C01U C 0.673(5) 0.469(3) 0.745(3) 0.089(5) Uani 1 1 d .
F2Q F -0.066(7) 0.318(5) 0.736(7) 0.40(6) Uani 1 1 d .
C15 C 0.334(5) 0.689(3) 0.988(3) 0.097(5) Uani 1 1 d .
C23 C 0.570(5) 0.725(3) 0.552(3) 0.088(5) Uani 1 1 d .
C22 C 0.285(4) 0.599(2) 0.625(2) 0.079(4) Uani 1 1 d D
C21 C 0.792(5) 0.610(3) 0.883(3) 0.089(5) Uani 1 1 d .
C20 C 0.549(5) 0.991(3) 0.819(4) 0.097(5) Uani 1 1 d .
C010 C 0.841(4) 0.8417(19) 0.964(2) 0.067(3) Uani 1 1 d D
C10 C 0.536(4) 0.825(3) 0.458(3) 0.088(5) Uani 1 1 d D
C015 C 0.724(4) 0.789(2) 0.880(2) 0.067(3) Uani 1 1 d .
C14 C 0.395(4) 1.132(3) 0.741(3) 0.097(5) Uani 1 1 d .
C13 C 0.613(5) 0.535(3) 0.713(3) 0.089(5) Uani 1 1 d .
C11 C 0.059(4) 0.859(2) 0.703(2) 0.076(4) Uani 1 1 d D
C019 C 0.223(3) 0.536(2) 0.675(2) 0.079(4) Uani 1 1 d D
C18 C 0.591(4) 1.033(3) 0.737(3) 0.097(5) Uani 1 1 d D
C19 C 0.336(4) 1.094(3) 0.803(3) 0.097(5) Uani 1 1 d D
C17 C 0.423(4) 1.029(3) 0.842(3) 0.097(5) Uani 1 1 d D
C16 C 0.517(4) 1.100(3) 0.706(3) 0.097(5) Uani 1 1 d D

loop_
_atom_site_aniso_label
_atom_site_aniso_U_11
_atom_site_aniso_U_22
_atom_site_aniso_U_33
_atom_site_aniso_U_23
_atom_site_aniso_U_13
_atom_site_aniso_U_12
Ir01 0.0223(5) 0.0208(5) 0.0219(5) 0.0063(3) 0.0038(3) 0.0006(3)
N1 0.123(14) 0.062(8) 0.080(10) 0.031(8) 0.012(9) 0.031(9)
C1 0.123(14) 0.076(9) 0.090(11) 0.014(8) 0.064(11) -0.017(9)
F1 0.78(14) 0.28(5) 0.065(19) 0.00(3) -0.01(4) -0.40(8)
P002 0.050(5) 0.074(5) 0.097(7) 0.059(5) 0.015(5) 0.016(4)
C2 0.123(14) 0.076(9) 0.090(11) 0.014(8) 0.064(11) -0.017(9)
C4 0.123(14) 0.062(8) 0.080(10) 0.031(8) 0.012(9) 0.031(9)
C12 0.091(10) 0.073(8) 0.048(7) 0.004(6) 0.009(7) 0.032(8)
F00F 0.19(3) 0.063(13) 0.23(3) 0.086(18) 0.08(3) 0.031(16)
F00E 0.25(4) 0.21(4) 0.30(5) 0.14(4) 0.25(5) 0.09(3)
C9 0.091(10) 0.073(8) 0.048(7) 0.004(6) 0.009(7) 0.032(8)
N003 0.092(10) 0.050(6) 0.049(7) 0.011(5) 0.017(7) -0.001(6)
C3 0.092(10) 0.050(6) 0.049(7) 0.011(5) 0.017(7) -0.001(6)
C7 0.051(8) 0.078(9) 0.065(9) -0.022(7) 0.012(7) -0.005(7)
C6 0.123(14) 0.076(9) 0.090(11) 0.014(8) 0.064(11) -0.017(9)
C5 0.091(10) 0.073(8) 0.048(7) 0.004(6) 0.009(7) 0.032(8)
C8 0.123(14) 0.076(9) 0.090(11) 0.014(8) 0.064(11) -0.017(9)
N00N 0.123(14) 0.076(9) 0.090(11) 0.014(8) 0.064(11) -0.017(9)
N00P 0.146(16) 0.064(9) 0.094(12) 0.046(9) 0.081(12) 0.026(9)
C00W 0.092(10) 0.050(6) 0.049(7) 0.011(5) 0.017(7) -0.001(6)
C00X 0.051(8) 0.078(9) 0.065(9) -0.022(7) 0.012(7) -0.005(7)
C01G 0.123(14) 0.062(8) 0.080(10) 0.031(8) 0.012(9) 0.031(9)
C1J 0.091(10) 0.073(8) 0.048(7) 0.004(6) 0.009(7) 0.032(8)
C01K 0.051(8) 0.078(9) 0.065(9) -0.022(7) 0.012(7) -0.005(7)
C1K 0.091(10) 0.073(8) 0.048(7) 0.004(6) 0.009(7) 0.032(8)
C01M 0.146(16) 0.064(9) 0.094(12) 0.046(9) 0.081(12) 0.026(9)
C01O 0.146(16) 0.064(9) 0.094(12) 0.046(9) 0.081(12) 0.026(9)
C01P 0.051(8) 0.078(9) 0.065(9) -0.022(7) 0.012(7) -0.005(7)
F1Q 0.53(10) 0.28(6) 0.68(12) 0.27(7) 0.57(10) 0.19(6)
C01T 0.11(3) 0.10(3) 0.10(3) 0.06(3) 0.03(3) 0.04(3)
C1R 0.092(10) 0.050(6) 0.049(7) 0.011(5) 0.017(7) -0.001(6)
F1T 0.23(4) 0.32(5) 0.10(2) 0.10(3) -0.06(2) -0.17(4)
C01U 0.123(14) 0.062(8) 0.080(10) 0.031(8) 0.012(9) 0.031(9)
F2Q 0.37(7) 0.42(8) 0.85(15) 0.56(10) 0.43(9) 0.30(7)
C15 0.123(14) 0.076(9) 0.090(11) 0.014(8) 0.064(11) -0.017(9)
C23 0.146(16) 0.064(9) 0.094(12) 0.046(9) 0.081(12) 0.026(9)
C22 0.051(8) 0.078(9) 0.065(9) -0.022(7) 0.012(7) -0.005(7)
C21 0.123(14) 0.062(8) 0.080(10) 0.031(8) 0.012(9) 0.031(9)
C20 0.079(12) 0.096(12) 0.098(13) 0.019(10) 0.015(10) 0.015(9)
C010 0.092(10) 0.050(6) 0.049(7) 0.011(5) 0.017(7) -0.001(6)
C10 0.146(16) 0.064(9) 0.094(12) 0.046(9) 0.081(12) 0.026(9)
C015 0.092(10) 0.050(6) 0.049(7) 0.011(5) 0.017(7) -0.001(6)
C14 0.079(12) 0.096(12) 0.098(13) 0.019(10) 0.015(10) 0.015(9)
C13 0.123(14) 0.062(8) 0.080(10) 0.031(8) 0.012(9) 0.031(9)
C11 0.091(10) 0.073(8) 0.048(7) 0.004(6) 0.009(7) 0.032(8)
C019 0.051(8) 0.078(9) 0.065(9) -0.022(7) 0.012(7) -0.005(7)
C18 0.079(12) 0.096(12) 0.098(13) 0.019(10) 0.015(10) 0.015(9)
C19 0.079(12) 0.096(12) 0.098(13) 0.019(10) 0.015(10) 0.015(9)
C17 0.079(12) 0.096(12) 0.098(13) 0.019(10) 0.015(10) 0.015(9)
C16 0.079(12) 0.096(12) 0.098(13) 0.019(10) 0.015(10) 0.015(9)

loop_
_atom_type_symbol
_atom_type_description
_atom_type_scat_dispersion_real
_atom_type_scat_dispersion_imag
_atom_type_scat_source
C C 0.0033 0.0016 'International Tables Vol C Tables 4.2.6.8 and 6.1.1.4'
H H 0.0000 0.0000 'International Tables Vol C Tables 4.2.6.8 and 6.1.1.4'
N N 0.0061 0.0033 'International Tables Vol C Tables 4.2.6.8 and 6.1.1.4'
F F 0.0171 0.0103 'International Tables Vol C Tables 4.2.6.8 and 6.1.1.4'
P P 0.1023 0.0942 'International Tables Vol C Tables 4.2.6.8 and 6.1.1.4'
Ir Ir -1.4442 7.9887 'International Tables Vol C Tables 4.2.6.8 and 6.1.1.4'

loop_
_geom_angle_atom_site_label_1
_geom_angle_atom_site_label_2
_geom_angle_atom_site_label_3
_geom_angle
C22 Ir01 C9 85.5(15)
C22 Ir01 N00P 95.6(13)
C9 Ir01 N00P 80.0(13)
C22 Ir01 N00N 77.3(12)
C9 Ir01 N00N 93.0(14)
N00P Ir01 N00N 170.5(13)
C22 Ir01 N1 92.2(14)
C9 Ir01 N1 177.1(12)
N00P Ir01 N1 102.0(14)
N00N Ir01 N1 84.7(15)
C22 Ir01 N003 171.2(12)
C9 Ir01 N003 102.7(12)
N00P Ir01 N003 89.1(12)
N00N Ir01 N003 98.8(11)
N1 Ir01 N003 79.5(11)
C13 N1 C01G 102(4)
C13 N1 Ir01 143(3)
C01G N1 Ir01 113(2)
C15 C1 N00N 116(3)
F1 P002 F1Q 90(4)
F1 P002 F1T 176(3)
F1Q P002 F1T 94(4)
F1 P002 F00E 92(4)
F1Q P002 F00E 176(2)
F1T P002 F00E 84(3)
F1 P002 F2Q 84(5)
F1Q P002 F2Q 97(3)
F1T P002 F2Q 94(4)
F00E P002 F2Q 86(2)
F1 P002 F00F 96(3)
F1Q P002 F00F 90(3)
F1T P002 F00F 85(2)
F00E P002 F00F 86.7(19)
F2Q P002 F00F 173(2)
N00N C2 C6 121(3)
N00N C2 C019 106(3)
C6 C2 C019 125(3)
C01U C4 C21 107(3)
C11 C12 C9 113(3)
C1J C9 C12 118(3)
C1J C9 Ir01 120(2)
C12 C9 Ir01 115(2)
C3 N003 C015 116(3)
C3 N003 Ir01 131(3)
C015 N003 Ir01 113.2(19)
N003 C3 C20 119(3)
N003 C3 C00W 122(3)
C20 C3 C00W 119(3)
C01P C7 C019 124(4)
C8 C6 C2 117(3)
C11 C5 C1K 117(3)
C15 C8 C6 117(4)
C2 N00N C1 116(3)
C2 N00N Ir01 121(2)
C1 N00N Ir01 119(2)
C23 N00P C01M 110(3)
C23 N00P Ir01 136(3)
C01M N00P Ir01 109(2)
C1R C00W C3 109(3)
C01K C00X C22 135(3)
N1 C01G C21 120(3)
N1 C01G C015 119(3)
C21 C01G C015 119(3)
N1 C01G C13 34.2(18)
C21 C01G C13 91(2)
C015 C01G C13 150(3)
C9 C1J C1K 130(3)
C9 C1J C01M 109(3)
C1K C1J C01M 117(3)
F4 C01K C00X 132(4)
F4 C01K C01P 104(3)
C00X C01K C01P 112(4)
C5 C1K C1J 113(3)
C01T C01M N00P 121(3)
C01T C01M C1J 124(3)
N00P C01M C1J 115(2)
C10 C01O C23 106(3)
C7 C01P C01K 116(3)
C01M C01T C10 112(3)
C00W C1R C010 128(3)
C13 C01U C4 123(4)
C8 C15 C1 126(4)
N00P C23 C01O 134(3)
C00X C22 C019 105(3)
C00X C22 Ir01 135(3)
C019 C22 Ir01 113.6(19)
C01G C21 C4 117(3)
C3 C20 C17 127(4)
C3 C20 C18 122(4)
C17 C20 C18 110(4)
C015 C010 C1R 110(3)
C01O C10 C01T 129(3)
C010 C015 N003 126(3)
C010 C015 C01G 119(3)
N003 C015 C01G 115(3)
C19 C14 C16 125(4)
N1 C13 C01U 136(4)
N1 C13 C01G 44(2)
C01U C13 C01G 100(3)
C5 C11 C12 125(3)
C5 C11 F3 113(2)
C12 C11 F3 121(3)
C22 C019 C7 118(3)
C22 C019 C2 116(2)
C7 C019 C2 126(3)
C16 C18 C20 120(4)
C14 C19 C17 112(4)
C20 C17 C19 130(4)
C18 C16 C14 122(4)

loop_
_geom_bond_atom_site_label_1
_geom_bond_atom_site_label_2
_geom_bond_distance
Ir01 C22 1.93(3)
Ir01 C9 2.00(3)
Ir01 N00P 2.02(2)
Ir01 N00N 2.08(3)
Ir01 N1 2.13(3)
Ir01 N003 2.19(3)
N1 C13 1.14(4)
N1 C01G 1.406(19)
C1 C15 1.38(5)
C1 N00N 1.424(19)
F1 P002 1.40(3)
P002 F1Q 1.44(4)
P002 F1T 1.47(4)
P002 F00E 1.48(3)
P002 F2Q 1.48(3)
P002 F00F 1.60(2)
C2 N00N 1.23(4)
C2 C6 1.39(4)
C2 C019 1.531(19)
C4 C01U 1.31(5)
C4 C21 1.45(5)
F4 C01K 1.19(4)
C12 C11 1.408(19)
C12 C9 1.434(19)
C9 C1J 1.22(4)
N003 C3 1.30(4)
N003 C015 1.40(4)
F3 C11 1.65(4)
C3 C20 1.37(5)
C3 C00W 1.58(5)
C7 C01P 1.25(5)
C7 C019 1.53(4)
C6 C8 1.36(5)
C5 C11 1.389(19)
C5 C1K 1.399(19)
C8 C15 1.20(5)
N00P C23 1.18(4)
N00P C01M 1.47(5)
C00W C1R 1.26(4)
C00X C01K 1.25(4)
C00X C22 1.377(19)
C01G C21 1.45(4)
C01G C015 1.51(4)
C01G C13 1.98(5)
C1J C1K 1.409(19)
C1J C01M 1.53(5)
C01K C01P 1.52(5)
C01M C01T 1.368(14)
C01O C10 1.320(19)
C01O C23 1.41(4)
C01T C10 1.431(19)
C1R C010 1.410(18)
C01U C13 1.26(5)
C22 C019 1.443(19)
C20 C17 1.42(5)
C20 C18 1.57(6)
C010 C015 1.38(4)
C14 C19 1.36(6)
C14 C16 1.42(5)
C18 C16 1.322(19)
C19 C17 1.422(19)
